data_4312169
loop_
_publ_author_name
'Jian Zhang'
'Zhao-Ji Li'
'Yao Kang'
'Jian-Kai Cheng'
'Yuan-Gen Yao'

_publ_section_title
;
 Hydrothermal Syntheses, Crystal Structures, and Properties of a Novel
 Class of 3,3',4,4'-Benzophenone-tetracarboxylate (BPTC) Polymers
;
_journal_name_full 'Inorganic Chemistry'
_journal_page_first 8085
_journal_page_last 8091
_journal_paper_doi 10.1021/ic0491074
_journal_volume 43
_journal_year 2004
_chemical_formula_moiety 'C17 H8 O9, C10 H10 N2, H2 O'
_chemical_formula_sum 'C27 H20 N2 O10'
_chemical_formula_weight 532.45
_chemical_name_systematic
;
 ?
;
_space_group_IT_number 14
_symmetry_cell_setting monoclinic
_symmetry_space_group_name_Hall '-P 2ybc'
_symmetry_space_group_name_H-M 'P 1 21/c 1'
_atom_sites_solution_hydrogens geom
_atom_sites_solution_primary direct
_atom_sites_solution_secondary difmap
_audit_creation_method SHELXL-97
_cell_angle_alpha 90.00
_cell_angle_beta 96.835(2)
_cell_angle_gamma 90.00
_cell_formula_units_Z 4
_cell_length_a 11.9357(12)
_cell_length_b 13.5389(13)
_cell_length_c 14.4089(16)
_cell_measurement_reflns_used 1879
_cell_measurement_temperature 293(2)
_cell_measurement_theta_max 25.05
_cell_measurement_theta_min 1.72
_cell_volume 2311.9(4)
_computing_cell_refinement 'Siemens SMART & SAINT'
_computing_data_collection 'Siemens SMART'
_computing_data_reduction 'Siemens XPREP'
_computing_molecular_graphics 'Bruker SHELXTL'
_computing_publication_material 'Bruker SHELXTL'
_computing_structure_refinement 'Siemens SHELXTL'
_computing_structure_solution 'Siemens SHELXTL'
_diffrn_ambient_temperature 293(2)
_diffrn_measured_fraction_theta_full 0.989
_diffrn_measured_fraction_theta_max 0.989
_diffrn_measurement_device_type 'CCD area detector'
_diffrn_measurement_method 'phi and omega scans'
_diffrn_radiation_monochromator graphite
_diffrn_radiation_source 'fine-focus sealed tube'
_diffrn_radiation_type MoK\a
_diffrn_radiation_wavelength 0.71073
_diffrn_reflns_av_R_equivalents 0.0471
_diffrn_reflns_av_sigmaI/netI 0.0769
_diffrn_reflns_limit_h_max 14
_diffrn_reflns_limit_h_min -14
_diffrn_reflns_limit_k_max 13
_diffrn_reflns_limit_k_min -16
_diffrn_reflns_limit_l_max 13
_diffrn_reflns_limit_l_min -17
_diffrn_reflns_number 7098
_diffrn_reflns_theta_full 25.05
_diffrn_reflns_theta_max 25.05
_diffrn_reflns_theta_min 1.72
_diffrn_standards_decay_% 0
_diffrn_standards_interval_count 0
_diffrn_standards_interval_time .
_diffrn_standards_number 0
_exptl_absorpt_coefficient_mu 0.119
_exptl_absorpt_correction_T_max 0.987
_exptl_absorpt_correction_T_min 0.983
_exptl_absorpt_correction_type empirical
_exptl_absorpt_process_details 'SADABS (Sheldrick, 1996)'
_exptl_crystal_colour yellow
_exptl_crystal_density_diffrn 1.530
_exptl_crystal_density_method 'not measured'
_exptl_crystal_description prism
_exptl_crystal_F_000 1104
_exptl_crystal_size_max 0.30
_exptl_crystal_size_mid 0.12
_exptl_crystal_size_min 0.11
_refine_diff_density_max 0.272
_refine_diff_density_min -0.272
_refine_diff_density_rms 0.063
_refine_ls_extinction_method none
_refine_ls_goodness_of_fit_ref 1.089
_refine_ls_hydrogen_treatment mixed
_refine_ls_matrix_type full
_refine_ls_number_parameters 364
_refine_ls_number_reflns 4055
_refine_ls_number_restraints 4
_refine_ls_restrained_S_all 1.089
_refine_ls_R_factor_gt 0.0789
_refine_ls_shift/su_max 0.001
_refine_ls_shift/su_mean 0.000
_refine_ls_structure_factor_coef Fsqd
_refine_ls_weighting_details 'calc w=1/[\s^2^(Fo^2^)+(0.0660P)^2^+3.5806P] where P=(Fo^2^+2Fc^2^)/3'
_refine_ls_weighting_scheme calc
_refine_ls_wR_factor_gt 0.1606
_refine_ls_wR_factor_ref 0.2071
_reflns_number_gt 2266
_reflns_number_total 4055
_reflns_threshold_expression >2sigma(I)
_cod_data_source_file ic0491074si20040708_033120.cif
_cod_data_source_block a
_cod_depositor_comments
;
The following automatic conversions were performed:
'_symmetry_cell_setting' value 'Monoclinic' changed to 'monoclinic'
according to '/home/saulius/struct/CIF-dictionaries/cif_core.dic'
dictionary named 'cif_core.dic' version 2.4.1 from 2010-06-29.

Automatic conversion script
Id: cif_fix_enum 1527 2010-12-29 10:47:43Z saulius 
;
_cod_database_code 4312169
_refine_ls_r_factor_ref 0.1548

loop_
_symmetry_equiv_pos_as_xyz
'x, y, z'
'-x, y+1/2, -z+1/2'
'-x, -y, -z'
'x, -y-1/2, z-1/2'

loop_
_atom_site_label
_atom_site_type_symbol
_atom_site_fract_x
_atom_site_fract_y
_atom_site_fract_z
_atom_site_U_iso_or_equiv
_atom_site_adp_type
_atom_site_occupancy
_atom_site_symmetry_multiplicity
_atom_site_calc_flag
_atom_site_refinement_flags
_atom_site_disorder_assembly
_atom_site_disorder_group
O1' O 0.9212(3) 0.3690(3) 0.2352(2) 0.0615(11) Uani 1 1 d D . .
O1 O 0.3894(3) 0.3971(3) -0.3305(2) 0.0605(11) Uani 1 1 d D . .
H1A H 0.372(5) 0.434(4) -0.377(3) 0.091 Uiso 1 1 d D . .
OW1 O 0.0773(5) 0.0917(5) 0.0179(4) 0.118(2) Uani 1 1 d D . .
HW1B H 0.069(9) 0.099(8) -0.0404(17) 0.177 Uiso 1 1 d D . .
HW1A H 0.139(5) 0.075(8) 0.047(7) 0.177 Uiso 1 1 d D . .
O2' O 0.8753(3) 0.3880(3) 0.3790(2) 0.0629(11) Uani 1 1 d . . .
O2 O 0.2086(3) 0.3841(3) -0.3091(3) 0.0758(13) Uani 1 1 d . . .
O3 O 0.2255(3) 0.1651(3) -0.2963(3) 0.0708(12) Uani 1 1 d . . .
O3' O 0.6492(4) 0.4536(3) 0.4554(2) 0.0767(13) Uani 1 1 d . . .
O4' O 0.6852(3) 0.2924(3) 0.4574(3) 0.0722(12) Uani 1 1 d . . .
O4 O 0.1155(3) 0.1674(4) -0.1824(3) 0.0828(14) Uani 1 1 d . . .
O5 O 0.6288(3) 0.4395(3) -0.0273(2) 0.0451(9) Uani 1 1 d . . .
N1 N 0.7426(5) 0.4161(4) 0.6305(3) 0.0749(16) Uani 1 1 d . . .
H1B H 0.6990 0.4248 0.5792 0.090 Uiso 1 1 calc R . .
N2 N 1.0975(4) 0.3601(3) 1.0482(3) 0.0523(12) Uani 1 1 d . . .
H2B H 1.1405 0.3543 1.1002 0.063 Uiso 1 1 calc R . .
C1' C 0.5890(4) 0.3731(3) 0.1150(3) 0.0366(11) Uani 1 1 d . . .
C1 C 0.4694(4) 0.3351(4) -0.0435(3) 0.0363(11) Uani 1 1 d . . .
C1O C 0.8528(5) 0.4122(5) 0.6289(4) 0.0715(18) Uani 1 1 d . . .
H1OA H 0.8820 0.4174 0.5721 0.086 Uiso 1 1 calc R . .
C2' C 0.7007(4) 0.3747(3) 0.1564(3) 0.0359(11) Uani 1 1 d . . .
H2'A H 0.7586 0.3767 0.1185 0.043 Uiso 1 1 calc R . .
C2 C 0.4359(4) 0.3700(4) -0.1341(3) 0.0375(11) Uani 1 1 d . . .
H2A H 0.4733 0.4234 -0.1569 0.045 Uiso 1 1 calc R . .
C3' C 0.7276(4) 0.3733(3) 0.2530(3) 0.0374(11) Uani 1 1 d . . .
C3 C 0.3468(4) 0.3253(4) -0.1903(3) 0.0380(11) Uani 1 1 d . . .
C4 C 0.2922(4) 0.2444(4) -0.1559(3) 0.0397(12) Uani 1 1 d . . .
C4' C 0.6416(4) 0.3715(3) 0.3099(3) 0.0389(11) Uani 1 1 d . . .
C5' C 0.5306(4) 0.3702(4) 0.2690(3) 0.0426(12) Uani 1 1 d . . .
H5'A H 0.4724 0.3697 0.3067 0.051 Uiso 1 1 calc R . .
C5 C 0.3269(4) 0.2093(4) -0.0658(3) 0.0452(13) Uani 1 1 d . . .
H5A H 0.2905 0.1554 -0.0429 0.054 Uiso 1 1 calc R . .
C6 C 0.4151(4) 0.2544(4) -0.0104(3) 0.0404(12) Uani 1 1 d . . .
H6A H 0.4380 0.2303 0.0493 0.048 Uiso 1 1 calc R . .
C6' C 0.5051(4) 0.3697(4) 0.1727(3) 0.0426(12) Uani 1 1 d . . .
H6'A H 0.4301 0.3670 0.1466 0.051 Uiso 1 1 calc R . .
C7' C 0.8486(4) 0.3773(4) 0.2964(3) 0.0408(12) Uani 1 1 d . . .
C7 C 0.3097(4) 0.3706(4) -0.2832(3) 0.0462(13) Uani 1 1 d . . .
C8' C 0.6624(4) 0.3706(5) 0.4155(4) 0.0503(13) Uani 1 1 d . . .
C8 C 0.2019(4) 0.1890(4) -0.2171(4) 0.0474(13) Uani 1 1 d . . .
C9 C 0.5674(4) 0.3853(3) 0.0115(3) 0.0354(11) Uani 1 1 d . . .
C11 C 0.9251(5) 0.4006(4) 0.7097(4) 0.0583(15) Uani 1 1 d . . .
H11A H 1.0026 0.3982 0.7074 0.070 Uiso 1 1 calc R . .
C12 C 0.8821(4) 0.3926(4) 0.7944(3) 0.0433(12) Uani 1 1 d . . .
C13 C 0.7665(5) 0.3945(4) 0.7935(4) 0.0597(16) Uani 1 1 d . . .
H13A H 0.7346 0.3876 0.8490 0.072 Uiso 1 1 calc R . .
C14 C 0.6983(5) 0.4068(5) 0.7098(4) 0.074(2) Uani 1 1 d . . .
H14A H 0.6203 0.4085 0.7093 0.089 Uiso 1 1 calc R . .
C15 C 0.9583(4) 0.3805(3) 0.8833(3) 0.0387(11) Uani 1 1 d . . .
C16 C 1.0658(4) 0.4210(4) 0.8947(3) 0.0482(13) Uani 1 1 d . . .
H16A H 1.0919 0.4556 0.8459 0.058 Uiso 1 1 calc R . .
C17 C 1.1339(4) 0.4100(4) 0.9782(4) 0.0510(14) Uani 1 1 d . . .
H17A H 1.2058 0.4377 0.9856 0.061 Uiso 1 1 calc R . .
C18 C 0.9238(4) 0.3290(4) 0.9581(3) 0.0491(13) Uani 1 1 d . . .
H18A H 0.8521 0.3012 0.9534 0.059 Uiso 1 1 calc R . .
C19 C 0.9956(5) 0.3192(4) 1.0388(3) 0.0526(14) Uani 1 1 d . . .
H19A H 0.9728 0.2832 1.0881 0.063 Uiso 1 1 calc R . .
H1'A H 0.982(3) 0.359(4) 0.268(4) 0.079 Uiso 1 1 d D . .

loop_
_atom_site_aniso_label
_atom_site_aniso_U_11
_atom_site_aniso_U_22
_atom_site_aniso_U_33
_atom_site_aniso_U_23
_atom_site_aniso_U_13
_atom_site_aniso_U_12
O1' 0.037(2) 0.108(3) 0.038(2) 0.002(2) -0.0067(16) 0.008(2)
O1 0.063(3) 0.084(3) 0.031(2) 0.0092(19) -0.0031(19) 0.013(2)
OW1 0.114(5) 0.160(5) 0.074(4) 0.011(4) -0.010(3) 0.029(4)
O2' 0.047(2) 0.104(3) 0.034(2) -0.007(2) -0.0113(17) -0.003(2)
O2 0.046(2) 0.113(4) 0.061(3) 0.022(2) -0.021(2) 0.005(2)
O3 0.056(3) 0.102(3) 0.049(2) -0.030(2) -0.0151(19) -0.001(2)
O3' 0.093(3) 0.100(3) 0.032(2) -0.017(2) -0.015(2) 0.034(3)
O4' 0.075(3) 0.084(3) 0.054(2) 0.025(2) -0.012(2) -0.016(2)
O4 0.046(2) 0.129(4) 0.070(3) -0.013(3) -0.008(2) -0.033(3)
O5 0.044(2) 0.058(2) 0.0310(18) 0.0036(16) -0.0033(15) -0.0165(18)
N1 0.078(4) 0.111(4) 0.031(3) -0.011(3) -0.012(3) 0.017(3)
N2 0.055(3) 0.061(3) 0.037(2) 0.002(2) -0.011(2) 0.009(2)
C1' 0.034(3) 0.045(3) 0.028(2) -0.005(2) -0.005(2) -0.005(2)
C1 0.034(3) 0.048(3) 0.025(2) -0.003(2) -0.004(2) -0.004(2)
C1O 0.067(4) 0.113(6) 0.033(3) -0.007(3) 0.000(3) 0.009(4)
C2' 0.034(3) 0.045(3) 0.028(2) 0.000(2) -0.001(2) -0.005(2)
C2 0.034(3) 0.047(3) 0.030(2) 0.000(2) -0.003(2) 0.005(2)
C3' 0.036(3) 0.043(3) 0.031(3) 0.002(2) -0.005(2) -0.001(2)
C3 0.037(3) 0.048(3) 0.027(2) -0.004(2) -0.006(2) 0.008(2)
C4 0.033(3) 0.050(3) 0.035(3) -0.010(2) -0.003(2) 0.001(2)
C4' 0.042(3) 0.047(3) 0.026(2) 0.002(2) -0.002(2) 0.001(2)
C5' 0.038(3) 0.062(3) 0.027(3) 0.001(2) 0.002(2) -0.008(3)
C5 0.044(3) 0.055(3) 0.034(3) -0.003(2) -0.008(2) -0.010(3)
C6 0.043(3) 0.054(3) 0.022(2) 0.003(2) -0.005(2) -0.005(2)
C6' 0.035(3) 0.050(3) 0.040(3) -0.002(2) -0.005(2) -0.007(2)
C7' 0.040(3) 0.049(3) 0.032(3) 0.005(2) -0.004(2) 0.002(2)
C7 0.046(3) 0.061(3) 0.029(3) -0.002(2) -0.006(2) -0.004(3)
C8' 0.039(3) 0.074(4) 0.035(3) 0.005(3) -0.006(2) 0.002(3)
C8 0.031(3) 0.061(3) 0.047(3) -0.009(3) -0.012(3) -0.003(3)
C9 0.034(3) 0.046(3) 0.025(2) -0.001(2) -0.003(2) -0.001(2)
C11 0.058(4) 0.079(4) 0.037(3) -0.003(3) 0.003(3) 0.003(3)
C12 0.046(3) 0.049(3) 0.033(3) -0.007(2) -0.003(2) 0.006(2)
C13 0.049(4) 0.095(5) 0.034(3) -0.008(3) -0.002(3) 0.008(3)
C14 0.048(4) 0.122(6) 0.049(4) -0.026(4) -0.008(3) 0.016(4)
C15 0.041(3) 0.046(3) 0.028(2) -0.004(2) -0.002(2) 0.004(2)
C16 0.047(3) 0.059(3) 0.038(3) 0.011(3) 0.000(2) -0.001(3)
C17 0.044(3) 0.063(3) 0.043(3) 0.000(3) -0.010(2) -0.003(3)
C18 0.049(3) 0.060(3) 0.036(3) -0.003(3) -0.002(2) -0.005(3)
C19 0.066(4) 0.056(3) 0.035(3) 0.005(3) 0.003(3) -0.001(3)

loop_
_atom_type_symbol
_atom_type_description
_atom_type_scat_dispersion_real
_atom_type_scat_dispersion_imag
_atom_type_scat_source
C C 0.0033 0.0016 'International Tables Vol C Tables 4.2.6.8 and 6.1.1.4'
H H 0.0000 0.0000 'International Tables Vol C Tables 4.2.6.8 and 6.1.1.4'
N N 0.0061 0.0033 'International Tables Vol C Tables 4.2.6.8 and 6.1.1.4'
O O 0.0106 0.0060 'International Tables Vol C Tables 4.2.6.8 and 6.1.1.4'

loop_
_geom_angle_atom_site_label_1
_geom_angle_atom_site_label_2
_geom_angle_atom_site_label_3
_geom_angle
_geom_angle_site_symmetry_1
_geom_angle_site_symmetry_3
_geom_angle_publ_flag
C7' O1' H1'A 104(4) . . ?
C7 O1 H1A 117(4) . . ?
HW1B OW1 HW1A 122(10) . . ?
C1O N1 C14 121.0(5) . . ?
C1O N1 H1B 119.5 . . ?
C14 N1 H1B 119.5 . . ?
C19 N2 C17 120.8(4) . . ?
C19 N2 H2B 119.6 . . ?
C17 N2 H2B 119.6 . . ?
C6' C1' C2' 118.0(4) . . ?
C6' C1' C9 123.8(4) . . ?
C2' C1' C9 118.0(4) . . ?
C6 C1 C2 119.6(4) . . ?
C6 C1 C9 123.0(4) . . ?
C2 C1 C9 117.3(4) . . ?
N1 C1O C11 121.1(5) . . ?
N1 C1O H1OA 119.4 . . ?
C11 C1O H1OA 119.4 . . ?
C3' C2' C1' 121.5(4) . . ?
C3' C2' H2'A 119.2 . . ?
C1' C2' H2'A 119.2 . . ?
C3 C2 C1 120.5(4) . . ?
C3 C2 H2A 119.8 . . ?
C1 C2 H2A 119.8 . . ?
C4' C3' C2' 119.5(4) . . ?
C4' C3' C7' 119.7(4) . . ?
C2' C3' C7' 120.8(4) . . ?
C2 C3 C4 119.3(4) . . ?
C2 C3 C7 117.8(4) . . ?
C4 C3 C7 122.7(4) . . ?
C3 C4 C5 119.8(4) . . ?
C3 C4 C8 120.9(4) . . ?
C5 C4 C8 119.1(5) . . ?
C5' C4' C3' 119.1(4) . . ?
C5' C4' C8' 117.6(4) . . ?
C3' C4' C8' 123.4(4) . . ?
C6' C5' C4' 120.7(4) . . ?
C6' C5' H5'A 119.6 . . ?
C4' C5' H5'A 119.6 . . ?
C6 C5 C4 120.4(5) . . ?
C6 C5 H5A 119.8 . . ?
C4 C5 H5A 119.8 . . ?
C1 C6 C5 120.3(4) . . ?
C1 C6 H6A 119.8 . . ?
C5 C6 H6A 119.8 . . ?
C1' C6' C5' 121.1(4) . . ?
C1' C6' H6'A 119.4 . . ?
C5' C6' H6'A 119.4 . . ?
O2' C7' O1' 123.8(5) . . ?
O2' C7' C3' 122.9(4) . . ?
O1' C7' C3' 113.3(4) . . ?
O2 C7 O1 123.9(5) . . ?
O2 C7 C3 120.4(5) . . ?
O1 C7 C3 115.6(4) . . ?
O4' C8' O3' 124.5(5) . . ?
O4' C8' C4' 120.0(5) . . ?
O3' C8' C4' 115.5(5) . . ?
O4 C8 O3 126.7(5) . . ?
O4 C8 C4 117.0(5) . . ?
O3 C8 C4 116.1(5) . . ?
O5 C9 C1' 118.9(4) . . ?
O5 C9 C1 120.3(4) . . ?
C1' C9 C1 120.7(4) . . ?
C1O C11 C12 119.7(5) . . ?
C1O C11 H11A 120.2 . . ?
C12 C11 H11A 120.2 . . ?
C13 C12 C11 117.8(5) . . ?
C13 C12 C15 121.2(4) . . ?
C11 C12 C15 121.0(5) . . ?
C12 C13 C14 119.7(5) . . ?
C12 C13 H13A 120.2 . . ?
C14 C13 H13A 120.2 . . ?
N1 C14 C13 120.7(5) . . ?
N1 C14 H14A 119.6 . . ?
C13 C14 H14A 119.6 . . ?
C16 C15 C18 117.5(4) . . ?
C16 C15 C12 121.4(4) . . ?
C18 C15 C12 121.1(4) . . ?
C17 C16 C15 120.2(5) . . ?
C17 C16 H16A 119.9 . . ?
C15 C16 H16A 119.9 . . ?
N2 C17 C16 120.3(5) . . ?
N2 C17 H17A 119.9 . . ?
C16 C17 H17A 119.9 . . ?
C19 C18 C15 119.7(5) . . ?
C19 C18 H18A 120.1 . . ?
C15 C18 H18A 120.1 . . ?
N2 C19 C18 121.4(5) . . ?
N2 C19 H19A 119.3 . . ?
C18 C19 H19A 119.3 . . ?

loop_
_geom_bond_atom_site_label_1
_geom_bond_atom_site_label_2
_geom_bond_distance
_geom_bond_site_symmetry_2
_geom_bond_publ_flag
O1' C7' 1.313(6) . ?
O1' H1'A 0.83(5) . ?
O1 C7 1.285(6) . ?
O1 H1A 0.84(5) . ?
OW1 HW1B 0.84(2) . ?
OW1 HW1A 0.84(8) . ?
O2' C7' 1.203(5) . ?
O2 C7 1.234(6) . ?
O3 C8 1.250(6) . ?
O3' C8' 1.281(7) . ?
O4' C8' 1.233(6) . ?
O4 C8 1.234(6) . ?
O5 C9 1.219(5) . ?
N1 C1O 1.319(7) . ?
N1 C14 1.321(7) . ?
N1 H1B 0.8600 . ?
N2 C19 1.329(6) . ?
N2 C17 1.329(6) . ?
N2 H2B 0.8600 . ?
C1' C6' 1.377(6) . ?
C1' C2' 1.394(6) . ?
C1' C9 1.491(6) . ?
C1 C6 1.384(6) . ?
C1 C2 1.401(6) . ?
C1 C9 1.497(6) . ?
C1O C11 1.373(7) . ?
C1O H1OA 0.9300 . ?
C2' C3' 1.391(6) . ?
C2' H2'A 0.9300 . ?
C2 C3 1.396(6) . ?
C2 H2A 0.9300 . ?
C3' C4' 1.389(6) . ?
C3' C7' 1.504(6) . ?
C3 C4 1.396(7) . ?
C3 C7 1.491(6) . ?
C4 C5 1.398(6) . ?
C4 C8 1.508(6) . ?
C4' C5' 1.385(6) . ?
C4' C8' 1.512(7) . ?
C5' C6' 1.385(6) . ?
C5' H5'A 0.9300 . ?
C5 C6 1.385(6) . ?
C5 H5A 0.9300 . ?
C6 H6A 0.9300 . ?
C6' H6'A 0.9300 . ?
C11 C12 1.383(7) . ?
C11 H11A 0.9300 . ?
C12 C13 1.379(7) . ?
C12 C15 1.489(6) . ?
C13 C14 1.383(7) . ?
C13 H13A 0.9300 . ?
C14 H14A 0.9300 . ?
C15 C16 1.387(7) . ?
C15 C18 1.387(7) . ?
C16 C17 1.377(7) . ?
C16 H16A 0.9300 . ?
C17 H17A 0.9300 . ?
C18 C19 1.366(7) . ?
C18 H18A 0.9300 . ?
C19 H19A 0.9300 . ?

loop_
_geom_hbond_atom_site_label_D
_geom_hbond_atom_site_label_H
_geom_hbond_atom_site_label_A
_geom_hbond_distance_DH
_geom_hbond_distance_HA
_geom_hbond_distance_DA
_geom_hbond_angle_DHA
_geom_hbond_site_symmetry_A
O1 H1A O3' 0.84(5) 1.89(3) 2.709(6) 162(6) 3_665
OW1 HW1B O4 0.84(2) 2.37(5) 3.146(7) 154(10) .
OW1 HW1B O2' 0.84(2) 2.47(9) 2.957(6) 118(9) 4_465
OW1 HW1A O2 0.84(8) 2.20(9) 2.802(6) 128(9) 4_566
N1 H1B O3' 0.86 1.85 2.683(6) 161.4 .
N2 H2B O3 0.86 1.72 2.580(5) 176.5 4_667
O1' H1'A O4 0.83(5) 1.70(2) 2.524(5) 170(6) 4_666

loop_
_cod_related_entry_id
_cod_related_entry_database
_cod_related_entry_code
1 ChemSpider 30660908
